data_4087961
loop_
_publ_author_name
'Wilkins, Lewis C.'
'Wieneke, Philipp'
'Newman, Paul D.'
'Kariuki, Benson M.'
'Rominger, Frank'
'Hashmi, A. Stephen K.'
'Hansmann, Max M.'
'Melen, Rebecca L.'

_publ_section_title
;
 Pathways to Functionalized Heterocycles: Propargyl Rearrangement using
 B(C6F5)3
;
_journal_issue 21
_journal_name_full Organometallics
_journal_page_first 5298
_journal_paper_doi 10.1021/acs.organomet.5b00753
_journal_volume 34
_journal_year 2015
_chemical_formula_moiety 'C29 H12 B F15 N2 O, 1.5 (C H2 Cl2)'
_chemical_formula_sum 'C30.5 H15 B Cl3 F15 N2 O'
_chemical_formula_weight 827.60
_space_group_crystal_system monoclinic
_space_group_IT_number 14
_space_group_name_Hall '-P 2ybc'
_space_group_name_H-M_alt 'P 1 21/c 1'
_atom_sites_solution_hydrogens geom
_audit_creation_method SHELXL-2013
_cell_angle_alpha 90
_cell_angle_beta 105.440(4)
_cell_angle_gamma 90
_cell_formula_units_Z 4
_cell_length_a 12.6397(5)
_cell_length_b 12.0585(4)
_cell_length_c 21.4952(7)
_cell_measurement_reflns_used 6201
_cell_measurement_temperature 150(2)
_cell_measurement_theta_max 28.682
_cell_measurement_theta_min 3.985
_cell_volume 3158.0(2)
_computing_cell_refinement
;
CrysAlisPro, Agilent Technologies,
Version 1.171.37.35g (release 09-12-2014 CrysAlis171 .NET)
(compiled Dec  9 2014,15:38:47)
;
_computing_data_collection
;
CrysAlisPro, Agilent Technologies,
Version 1.171.37.35g (release 09-12-2014 CrysAlis171 .NET)
(compiled Dec  9 2014,15:38:47)
;
_computing_data_reduction
;
CrysAlisPro, Agilent Technologies,
Version 1.171.37.35g (release 09-12-2014 CrysAlis171 .NET)
(compiled Dec  9 2014,15:38:47)
;
_computing_molecular_graphics 'XSHELL, Mercury'
_computing_publication_material XCIF
_computing_structure_refinement 'SHELXL-2013 (Sheldrick, 2013)'
_computing_structure_solution SHELXS
_diffrn_ambient_temperature 150(2)
_diffrn_measured_fraction_theta_full 0.998
_diffrn_measured_fraction_theta_max 0.845
_diffrn_measurement_device_type 'SuperNova Dual Atlas with CCD detector'
_diffrn_measurement_method 'omega scans'
_diffrn_radiation_type MoK\a
_diffrn_radiation_wavelength 0.71073
_diffrn_reflns_av_R_equivalents 0.0325
_diffrn_reflns_av_unetI/netI 0.0440
_diffrn_reflns_Laue_measured_fraction_full 0.998
_diffrn_reflns_Laue_measured_fraction_max 0.845
_diffrn_reflns_limit_h_max 12
_diffrn_reflns_limit_h_min -16
_diffrn_reflns_limit_k_max 16
_diffrn_reflns_limit_k_min -15
_diffrn_reflns_limit_l_max 29
_diffrn_reflns_limit_l_min -29
_diffrn_reflns_number 20172
_diffrn_reflns_point_group_measured_fraction_full 0.998
_diffrn_reflns_point_group_measured_fraction_max 0.845
_diffrn_reflns_theta_full 25.242
_diffrn_reflns_theta_max 29.808
_diffrn_reflns_theta_min 3.344
_diffrn_source 'sealed tube'
_exptl_absorpt_coefficient_mu 0.411
_exptl_absorpt_correction_T_max 0.999
_exptl_absorpt_correction_T_min 0.997
_exptl_absorpt_correction_type gaussian
_exptl_absorpt_process_details
; 

CrysAlisPro, Agilent Technologies,
Version 1.171.37.35g (release 09-12-2014 CrysAlis171 .NET)
(compiled Dec  9 2014,15:38:47)
Numerical absorption correction based on gaussian integration over
a multifaceted crystal model. Empirical absorption correction using 
spherical harmonics, implemented in SCALE3 ABSPACK scaling algorithm.
;
_exptl_crystal_colour colourless
_exptl_crystal_density_diffrn 1.741
_exptl_crystal_description plate
_exptl_crystal_F_000 1644
_exptl_crystal_size_max 0.160
_exptl_crystal_size_mid 0.160
_exptl_crystal_size_min 0.030
_refine_diff_density_max 0.667
_refine_diff_density_min -1.285
_refine_diff_density_rms 0.085
_refine_ls_extinction_method none
_refine_ls_goodness_of_fit_ref 1.026
_refine_ls_hydrogen_treatment constr
_refine_ls_matrix_type full
_refine_ls_number_parameters 486
_refine_ls_number_reflns 7650
_refine_ls_number_restraints 4
_refine_ls_restrained_S_all 1.025
_refine_ls_R_factor_all 0.1011
_refine_ls_R_factor_gt 0.0664
_refine_ls_shift/su_max 0.000
_refine_ls_shift/su_mean 0.000
_refine_ls_structure_factor_coef Fsqd
_refine_ls_weighting_details 'w=1/[\s^2^(Fo^2^)+(0.0780P)^2^+6.6639P] where P=(Fo^2^+2Fc^2^)/3'
_refine_ls_weighting_scheme calc
_refine_ls_wR_factor_gt 0.1664
_refine_ls_wR_factor_ref 0.1889
_reflns_Friedel_coverage 0.000
_reflns_number_gt 5190
_reflns_number_total 7650
_reflns_threshold_expression 'I > 2\s(I)'
_cod_data_source_file om5b00753_si_014.cif
_cod_data_source_block rm1562c
_cod_original_sg_symbol_H-M 'P 21/c'
_cod_original_formula_sum 'C30.50 H15 B Cl3 F15 N2 O'
_cod_database_code 4087961
_shelx_space_group_comment
;
The symmetry employed for this shelxl refinement is uniquely defined
by the following loop, which should always be used as a source of
symmetry information in preference to the above space-group names.
They are only intended as comments.
;
_shelx_estimated_absorpt_t_min 0.937
_shelx_estimated_absorpt_t_max 0.988
_shelxl_version_number 2013-3

loop_
_space_group_symop_operation_xyz
'x, y, z'
'-x, y+1/2, -z+1/2'
'-x, -y, -z'
'x, -y-1/2, z-1/2'

loop_
_atom_site_label
_atom_site_type_symbol
_atom_site_fract_x
_atom_site_fract_y
_atom_site_fract_z
_atom_site_U_iso_or_equiv
_atom_site_adp_type
_atom_site_occupancy
_atom_site_site_symmetry_order
_atom_site_calc_flag
_atom_site_refinement_flags_posn
_atom_site_refinement_flags_adp
_atom_site_refinement_flags_occupancy
_atom_site_disorder_assembly
_atom_site_disorder_group
B1 B 0.5627(3) 0.4507(3) 0.33583(16) 0.0211(7) Uani 1 1 d . . . . .
O2 O 0.75574(19) 0.25051(19) 0.46305(10) 0.0273(5) Uani 1 1 d . . . . .
C11 C 0.4440(3) 0.3857(3) 0.32720(14) 0.0215(6) Uani 1 1 d . . . . .
C12 C 0.3824(3) 0.3315(3) 0.27257(14) 0.0224(6) Uani 1 1 d . . . . .
F12 F 0.41416(16) 0.33269(17) 0.21691(8) 0.0309(4) Uani 1 1 d . . . . .
C13 C 0.2871(3) 0.2736(3) 0.26905(15) 0.0249(6) Uani 1 1 d . . . . .
F13 F 0.23074(17) 0.22518(18) 0.21368(9) 0.0358(5) Uani 1 1 d . . . . .
C14 C 0.2489(3) 0.2645(3) 0.32318(16) 0.0267(7) Uani 1 1 d . . . . .
F14 F 0.15720(17) 0.20732(19) 0.32101(10) 0.0393(5) Uani 1 1 d . . . . .
C15 C 0.3074(3) 0.3133(3) 0.37950(15) 0.0260(7) Uani 1 1 d . . . . .
F15 F 0.27136(17) 0.30533(19) 0.43297(9) 0.0373(5) Uani 1 1 d . . . . .
C16 C 0.4018(3) 0.3707(3) 0.38020(14) 0.0230(6) Uani 1 1 d . . . . .
F16 F 0.45532(15) 0.41573(17) 0.43800(8) 0.0286(4) Uani 1 1 d . . . . .
C21 C 0.5900(3) 0.4781(3) 0.26643(14) 0.0226(6) Uani 1 1 d . . . . .
C22 C 0.6854(3) 0.4496(3) 0.24990(15) 0.0256(7) Uani 1 1 d . . . . .
F22 F 0.76857(16) 0.39554(19) 0.29183(9) 0.0371(5) Uani 1 1 d . . . . .
C23 C 0.7044(3) 0.4749(3) 0.19117(16) 0.0293(7) Uani 1 1 d . . . . .
F23 F 0.79989(18) 0.44412(19) 0.17856(10) 0.0398(5) Uani 1 1 d . . . . .
C24 C 0.6261(3) 0.5299(3) 0.14481(15) 0.0301(7) Uani 1 1 d . . . . .
F24 F 0.6440(2) 0.55285(19) 0.08740(10) 0.0437(6) Uani 1 1 d . . . . .
C25 C 0.5303(3) 0.5616(3) 0.15855(15) 0.0287(7) Uani 1 1 d . . . . .
F25 F 0.4529(2) 0.61603(18) 0.11411(9) 0.0410(5) Uani 1 1 d . . . . .
C26 C 0.5158(3) 0.5366(3) 0.21849(15) 0.0245(6) Uani 1 1 d . . . . .
F26 F 0.42002(16) 0.57098(17) 0.22927(9) 0.0311(4) Uani 1 1 d . . . . .
C31 C 0.5658(3) 0.5736(3) 0.37070(14) 0.0218(6) Uani 1 1 d . . . . .
C32 C 0.4766(3) 0.6362(3) 0.37728(14) 0.0255(7) Uani 1 1 d . . . . .
F32 F 0.37298(15) 0.59736(16) 0.35618(9) 0.0310(4) Uani 1 1 d . . . . .
C33 C 0.4860(3) 0.7401(3) 0.40506(16) 0.0304(7) Uani 1 1 d . . . . .
F33 F 0.3955(2) 0.79515(17) 0.40989(11) 0.0433(5) Uani 1 1 d . . . . .
C34 C 0.5873(3) 0.7887(3) 0.42688(16) 0.0330(8) Uani 1 1 d . . . . .
F34 F 0.5975(2) 0.89038(18) 0.45310(11) 0.0480(6) Uani 1 1 d . . . . .
C35 C 0.6780(3) 0.7322(3) 0.42054(15) 0.0306(7) Uani 1 1 d . . . . .
F35 F 0.77763(19) 0.77905(19) 0.44088(11) 0.0449(6) Uani 1 1 d . . . . .
C36 C 0.6654(3) 0.6281(3) 0.39277(14) 0.0258(7) Uani 1 1 d . . . . .
F36 F 0.75826(16) 0.57852(17) 0.38622(9) 0.0334(5) Uani 1 1 d . . . . .
C41 C 0.9580(3) 0.0097(3) 0.57350(15) 0.0255(7) Uani 1 1 d . . . . .
C42 C 1.0523(3) 0.0687(3) 0.60274(17) 0.0337(8) Uani 1 1 d . . . . .
H42 H 1.0536 0.1469 0.5975 0.040 Uiso 1 1 calc R U . . .
C43 C 1.1450(3) 0.0148(4) 0.63962(18) 0.0394(9) Uani 1 1 d . . . . .
H43 H 1.2090 0.0563 0.6594 0.047 Uiso 1 1 calc R U . . .
C44 C 1.1447(3) -0.0986(3) 0.64762(17) 0.0382(9) Uani 1 1 d . . . . .
H44 H 1.2083 -0.1354 0.6726 0.046 Uiso 1 1 calc R U . . .
C45 C 1.0506(3) -0.1584(3) 0.61898(18) 0.0375(8) Uani 1 1 d . . . . .
H45 H 1.0492 -0.2364 0.6247 0.045 Uiso 1 1 calc R U . . .
C46 C 0.9584(3) -0.1039(3) 0.58187(16) 0.0309(7) Uani 1 1 d . . . . .
H46 H 0.8946 -0.1455 0.5619 0.037 Uiso 1 1 calc R U . . .
C47 C 0.8575(3) 0.0652(3) 0.53121(16) 0.0303(7) Uani 1 1 d . . . . .
H47A H 0.8682 0.0781 0.4878 0.036 Uiso 1 1 calc R U . . .
H47B H 0.7931 0.0161 0.5264 0.036 Uiso 1 1 calc R U . . .
N48 N 0.8371(3) 0.1717(3) 0.55938(13) 0.0343(7) Uani 1 1 d . . . . .
H48 H 0.8601 0.1789 0.6016 0.041 Uiso 1 1 calc R U . . .
C49 C 0.7870(3) 0.2564(3) 0.52611(15) 0.0266(7) Uani 1 1 d . . . . .
N50 N 0.7637(3) 0.3518(3) 0.54871(13) 0.0332(7) Uani 1 1 d . . . . .
H50 H 0.7787 0.3685 0.5900 0.040 Uiso 1 1 calc R U . . .
C51 C 0.7098(3) 0.4264(3) 0.49673(15) 0.0304(7) Uani 1 1 d . . . . .
H51A H 0.7561 0.4919 0.4947 0.036 Uiso 1 1 calc R U . . .
H51B H 0.6377 0.4515 0.5014 0.036 Uiso 1 1 calc R U . . .
C52 C 0.6972(3) 0.3526(3) 0.43858(15) 0.0253(7) Uani 1 1 d . . . . .
C53 C 0.6468(2) 0.3596(3) 0.37702(14) 0.0227(6) Uani 1 1 d . . . . .
H53 H 0.6626 0.3003 0.3519 0.027 Uiso 1 1 calc R U . . .
Cl1 Cl 0.08104(14) 0.70828(13) 0.29000(6) 0.0756(4) Uani 1 1 d D . . . .
C1 C 0.011(2) 0.5847(14) 0.2913(12) 0.063(4) Uani 0.43 1 d D . P A 1
H1A H -0.0104 0.5564 0.2464 0.075 Uiso 0.43 1 calc R U P A 1
H1B H -0.0583 0.6042 0.3021 0.075 Uiso 0.43 1 calc R U P A 1
Cl2 Cl 0.0672(5) 0.4732(4) 0.3403(2) 0.0758(9) Uani 0.43 1 d D . P A 1
C1A C 0.0067(16) 0.5807(11) 0.2725(7) 0.063(4) Uani 0.57 1 d D . P A 2
H1A1 H -0.0610 0.5835 0.2873 0.075 Uiso 0.57 1 calc R U P A 2
H1A2 H -0.0136 0.5653 0.2256 0.075 Uiso 0.57 1 calc R U P A 2
Cl2A Cl 0.0961(3) 0.4795(3) 0.31460(14) 0.0758(9) Uani 0.57 1 d D . P A 2
Cl3 Cl 0.01500(16) 0.11820(17) 1.00267(12) 0.1109(7) Uani 1 1 d . . . . .
C2 C -0.0183(10) 0.0215(11) 0.9546(7) 0.084(4) Uani 0.5 1 d . . P . .
H2A H 0.0322 0.0188 0.9265 0.101 Uiso 0.5 1 calc R U P . .
H2B H -0.0933 0.0349 0.9268 0.101 Uiso 0.5 1 calc R U P . .

loop_
_atom_site_aniso_label
_atom_site_aniso_U_11
_atom_site_aniso_U_22
_atom_site_aniso_U_33
_atom_site_aniso_U_23
_atom_site_aniso_U_13
_atom_site_aniso_U_12
B1 0.0189(16) 0.0266(18) 0.0186(15) 0.0011(13) 0.0062(12) 0.0006(13)
O2 0.0309(12) 0.0282(12) 0.0217(11) 0.0018(9) 0.0049(9) 0.0074(10)
C11 0.0236(15) 0.0191(15) 0.0222(14) 0.0011(12) 0.0068(11) 0.0037(12)
C12 0.0288(16) 0.0199(15) 0.0198(14) -0.0019(12) 0.0091(12) 0.0022(12)
F12 0.0375(11) 0.0369(11) 0.0211(9) -0.0092(8) 0.0130(8) -0.0109(9)
C13 0.0285(16) 0.0210(15) 0.0237(15) -0.0045(12) 0.0046(12) -0.0032(13)
F13 0.0388(12) 0.0399(12) 0.0284(10) -0.0108(9) 0.0082(8) -0.0134(9)
C14 0.0255(16) 0.0247(16) 0.0319(17) 0.0011(13) 0.0109(13) -0.0040(13)
F14 0.0339(11) 0.0455(13) 0.0407(12) -0.0053(10) 0.0139(9) -0.0171(10)
C15 0.0288(16) 0.0288(17) 0.0240(15) 0.0008(13) 0.0134(12) 0.0015(13)
F15 0.0388(12) 0.0508(13) 0.0275(10) -0.0017(9) 0.0181(9) -0.0101(10)
C16 0.0253(15) 0.0231(16) 0.0198(14) -0.0013(12) 0.0043(11) 0.0028(12)
F16 0.0303(10) 0.0377(11) 0.0180(8) -0.0046(8) 0.0068(7) -0.0046(8)
C21 0.0228(15) 0.0242(16) 0.0211(14) -0.0026(12) 0.0066(11) -0.0020(12)
C22 0.0260(16) 0.0296(17) 0.0222(14) -0.0015(13) 0.0080(12) -0.0009(13)
F22 0.0254(10) 0.0557(14) 0.0317(10) 0.0060(10) 0.0106(8) 0.0128(9)
C23 0.0318(18) 0.0293(18) 0.0319(17) -0.0063(14) 0.0176(14) -0.0045(14)
F23 0.0392(12) 0.0504(13) 0.0391(11) -0.0054(10) 0.0265(9) -0.0005(10)
C24 0.048(2) 0.0243(17) 0.0217(15) -0.0028(13) 0.0164(14) -0.0050(15)
F24 0.0692(16) 0.0432(13) 0.0261(10) 0.0030(9) 0.0257(10) -0.0015(11)
C25 0.042(2) 0.0188(16) 0.0237(15) 0.0009(13) 0.0064(14) 0.0005(14)
F25 0.0586(14) 0.0357(12) 0.0262(10) 0.0098(9) 0.0071(9) 0.0116(10)
C26 0.0287(16) 0.0216(15) 0.0235(15) -0.0022(12) 0.0074(12) 0.0009(13)
F26 0.0287(10) 0.0347(11) 0.0299(10) 0.0043(8) 0.0077(8) 0.0095(8)
C31 0.0259(15) 0.0240(15) 0.0159(13) 0.0035(12) 0.0062(11) -0.0007(12)
C32 0.0325(17) 0.0250(16) 0.0197(14) 0.0011(12) 0.0080(12) -0.0005(13)
F32 0.0259(10) 0.0289(10) 0.0393(11) -0.0047(8) 0.0101(8) 0.0025(8)
C33 0.044(2) 0.0232(16) 0.0275(16) 0.0021(13) 0.0155(14) 0.0022(15)
F33 0.0534(14) 0.0269(11) 0.0567(14) -0.0039(10) 0.0272(11) 0.0091(10)
C34 0.057(2) 0.0207(16) 0.0216(15) -0.0013(13) 0.0102(15) -0.0051(15)
F34 0.0769(17) 0.0247(11) 0.0430(12) -0.0107(10) 0.0169(12) -0.0103(11)
C35 0.0392(19) 0.0295(18) 0.0210(15) 0.0053(13) 0.0044(13) -0.0125(15)
F35 0.0438(13) 0.0434(13) 0.0429(12) -0.0035(10) 0.0037(10) -0.0209(11)
C36 0.0296(17) 0.0286(17) 0.0199(14) 0.0036(13) 0.0079(12) -0.0008(13)
F36 0.0248(10) 0.0386(12) 0.0360(10) 0.0022(9) 0.0067(8) -0.0054(8)
C41 0.0279(16) 0.0305(17) 0.0215(14) 0.0036(13) 0.0125(12) 0.0031(13)
C42 0.0347(19) 0.0284(18) 0.0392(19) 0.0016(15) 0.0121(15) -0.0012(15)
C43 0.0298(18) 0.048(2) 0.0379(19) -0.0042(17) 0.0042(15) -0.0025(17)
C44 0.0335(19) 0.047(2) 0.0318(18) 0.0056(17) 0.0054(15) 0.0119(17)
C45 0.045(2) 0.0296(19) 0.0387(19) 0.0086(16) 0.0126(16) 0.0044(16)
C46 0.0289(17) 0.0322(18) 0.0326(17) 0.0049(15) 0.0100(14) -0.0038(14)
C47 0.0327(18) 0.0318(18) 0.0275(16) 0.0037(14) 0.0099(13) 0.0051(14)
N48 0.0449(18) 0.0382(17) 0.0208(13) 0.0052(12) 0.0101(12) 0.0130(14)
C49 0.0262(16) 0.0335(18) 0.0211(15) 0.0027(13) 0.0080(12) 0.0029(13)
N50 0.0450(18) 0.0365(17) 0.0170(12) -0.0004(12) 0.0065(12) 0.0104(14)
C51 0.0350(18) 0.0306(18) 0.0231(15) -0.0010(14) 0.0037(13) 0.0055(14)
C52 0.0234(15) 0.0251(16) 0.0271(15) 0.0017(13) 0.0063(12) 0.0057(13)
C53 0.0199(14) 0.0259(16) 0.0236(14) -0.0018(12) 0.0080(11) 0.0006(12)
Cl1 0.0966(11) 0.0741(9) 0.0449(6) -0.0131(6) -0.0007(6) -0.0152(8)
C1 0.057(3) 0.062(3) 0.047(10) -0.012(5) -0.027(6) 0.009(3)
Cl2 0.093(2) 0.0603(10) 0.060(2) -0.0007(16) -0.0038(14) 0.0349(13)
C1A 0.057(3) 0.062(3) 0.047(10) -0.012(5) -0.027(6) 0.009(3)
Cl2A 0.093(2) 0.0603(10) 0.060(2) -0.0007(16) -0.0038(14) 0.0349(13)
Cl3 0.0827(12) 0.0910(13) 0.1389(17) 0.0090(12) -0.0056(11) 0.0128(10)
C2 0.059(7) 0.090(9) 0.095(9) -0.009(7) 0.006(6) 0.005(6)

loop_
_atom_type_symbol
_atom_type_description
_atom_type_scat_dispersion_real
_atom_type_scat_dispersion_imag
_atom_type_scat_source
C C 0.0033 0.0016 'International Tables Vol C Tables 4.2.6.8 and 6.1.1.4'
H H 0.0000 0.0000 'International Tables Vol C Tables 4.2.6.8 and 6.1.1.4'
B B 0.0013 0.0007 'International Tables Vol C Tables 4.2.6.8 and 6.1.1.4'
N N 0.0061 0.0033 'International Tables Vol C Tables 4.2.6.8 and 6.1.1.4'
O O 0.0106 0.0060 'International Tables Vol C Tables 4.2.6.8 and 6.1.1.4'
F F 0.0171 0.0103 'International Tables Vol C Tables 4.2.6.8 and 6.1.1.4'
Cl Cl 0.1484 0.1585 'International Tables Vol C Tables 4.2.6.8 and 6.1.1.4'

loop_
_geom_angle_atom_site_label_1
_geom_angle_atom_site_label_2
_geom_angle_atom_site_label_3
_geom_angle
_geom_angle_site_symmetry_1
_geom_angle_site_symmetry_3
C53 B1 C21 111.4(2) . .
C53 B1 C31 115.2(2) . .
C21 B1 C31 104.1(2) . .
C53 B1 C11 100.6(2) . .
C21 B1 C11 113.2(2) . .
C31 B1 C11 112.7(2) . .
C49 O2 C52 108.2(2) . .
C12 C11 C16 112.3(3) . .
C12 C11 B1 127.2(3) . .
C16 C11 B1 120.2(3) . .
F12 C12 C13 114.6(3) . .
F12 C12 C11 120.6(3) . .
C13 C12 C11 124.9(3) . .
F13 C13 C12 121.2(3) . .
F13 C13 C14 119.4(3) . .
C12 C13 C14 119.5(3) . .
F14 C14 C15 120.6(3) . .
F14 C14 C13 120.4(3) . .
C15 C14 C13 118.9(3) . .
F15 C15 C14 119.8(3) . .
F15 C15 C16 121.0(3) . .
C14 C15 C16 119.2(3) . .
F16 C16 C15 115.5(3) . .
F16 C16 C11 119.3(3) . .
C15 C16 C11 125.2(3) . .
C26 C21 C22 113.4(3) . .
C26 C21 B1 120.7(3) . .
C22 C21 B1 125.9(3) . .
F22 C22 C23 114.9(3) . .
F22 C22 C21 121.4(3) . .
C23 C22 C21 123.7(3) . .
F23 C23 C24 119.6(3) . .
F23 C23 C22 120.2(3) . .
C24 C23 C22 120.2(3) . .
F24 C24 C23 120.1(3) . .
F24 C24 C25 120.9(3) . .
C23 C24 C25 119.0(3) . .
F25 C25 C24 120.0(3) . .
F25 C25 C26 121.2(3) . .
C24 C25 C26 118.9(3) . .
F26 C26 C25 116.0(3) . .
F26 C26 C21 119.1(3) . .
C25 C26 C21 124.9(3) . .
C36 C31 C32 113.2(3) . .
C36 C31 B1 119.2(3) . .
C32 C31 B1 127.4(3) . .
F32 C32 C33 115.1(3) . .
F32 C32 C31 121.1(3) . .
C33 C32 C31 123.8(3) . .
F33 C33 C34 119.8(3) . .
F33 C33 C32 120.2(3) . .
C34 C33 C32 120.0(3) . .
F34 C34 C35 120.4(3) . .
F34 C34 C33 120.7(4) . .
C35 C34 C33 118.9(3) . .
F35 C35 C34 119.7(3) . .
F35 C35 C36 120.8(3) . .
C34 C35 C36 119.5(3) . .
F36 C36 C35 116.3(3) . .
F36 C36 C31 119.2(3) . .
C35 C36 C31 124.6(3) . .
C46 C41 C42 118.5(3) . .
C46 C41 C47 119.5(3) . .
C42 C41 C47 122.0(3) . .
C41 C42 C43 120.7(3) . .
C41 C42 H42 119.6 . .
C43 C42 H42 119.6 . .
C44 C43 C42 120.4(4) . .
C44 C43 H43 119.8 . .
C42 C43 H43 119.8 . .
C43 C44 C45 119.4(3) . .
C43 C44 H44 120.3 . .
C45 C44 H44 120.3 . .
C44 C45 C46 119.9(3) . .
C44 C45 H45 120.1 . .
C46 C45 H45 120.1 . .
C41 C46 C45 121.1(3) . .
C41 C46 H46 119.4 . .
C45 C46 H46 119.4 . .
N48 C47 C41 110.6(3) . .
N48 C47 H47A 109.5 . .
C41 C47 H47A 109.5 . .
N48 C47 H47B 109.5 . .
C41 C47 H47B 109.5 . .
H47A C47 H47B 108.1 . .
C49 N48 C47 124.6(3) . .
C49 N48 H48 117.7 . .
C47 N48 H48 117.7 . .
O2 C49 N48 119.5(3) . .
O2 C49 N50 113.3(3) . .
N48 C49 N50 127.2(3) . .
C49 N50 C51 111.3(3) . .
C49 N50 H50 124.3 . .
C51 N50 H50 124.3 . .
N50 C51 C52 101.3(3) . .
N50 C51 H51A 111.5 . .
C52 C51 H51A 111.5 . .
N50 C51 H51B 111.5 . .
C52 C51 H51B 111.5 . .
H51A C51 H51B 109.3 . .
C53 C52 O2 118.8(3) . .
C53 C52 C51 135.6(3) . .
O2 C52 C51 105.5(2) . .
C52 C53 B1 132.0(3) . .
C52 C53 H53 114.0 . .
B1 C53 H53 114.0 . .
Cl1 C1 Cl2 122.9(13) . .
Cl1 C1 H1A 106.6 . .
Cl2 C1 H1A 106.6 . .
Cl1 C1 H1B 106.6 . .
Cl2 C1 H1B 106.6 . .
H1A C1 H1B 106.6 . .
Cl2A C1A Cl1 105.1(9) . .
Cl2A C1A H1A1 110.7 . .
Cl1 C1A H1A1 110.7 . .
Cl2A C1A H1A2 110.7 . .
Cl1 C1A H1A2 110.7 . .
H1A1 C1A H1A2 108.8 . .
C2 Cl3 C2 67.8(8) . 3_557
Cl3 C2 Cl3 112.2(8) . 3_557
Cl3 C2 C2 65.2(7) . 3_557
Cl3 C2 C2 46.9(6) 3_557 3_557
Cl3 C2 H2A 109.2 . .
Cl3 C2 H2A 109.2 3_557 .
C2 C2 H2A 125.5 3_557 .
Cl3 C2 H2B 109.2 . .
Cl3 C2 H2B 109.2 3_557 .
C2 C2 H2B 125.5 3_557 .
H2A C2 H2B 107.9 . .

loop_
_geom_bond_atom_site_label_1
_geom_bond_atom_site_label_2
_geom_bond_distance
_geom_bond_site_symmetry_2
B1 C53 1.618(5) .
B1 C21 1.652(4) .
B1 C31 1.657(5) .
B1 C11 1.658(5) .
O2 C49 1.309(4) .
O2 C52 1.460(4) .
C11 C12 1.388(4) .
C11 C16 1.393(4) .
C12 F12 1.360(3) .
C12 C13 1.376(5) .
C13 F13 1.347(4) .
C13 C14 1.377(4) .
C14 F14 1.339(4) .
C14 C15 1.372(5) .
C15 F15 1.348(3) .
C15 C16 1.375(5) .
C16 F16 1.360(3) .
C21 C26 1.387(4) .
C21 C22 1.389(4) .
C22 F22 1.356(4) .
C22 C23 1.381(4) .
C23 F23 1.357(4) .
C23 C24 1.374(5) .
C24 F24 1.341(4) .
C24 C25 1.375(5) .
C25 F25 1.342(4) .
C25 C26 1.382(4) .
C26 F26 1.356(4) .
C31 C36 1.387(5) .
C31 C32 1.394(5) .
C32 F32 1.350(4) .
C32 C33 1.380(5) .
C33 F33 1.350(4) .
C33 C34 1.372(5) .
C34 F34 1.342(4) .
C34 C35 1.370(5) .
C35 F35 1.343(4) .
C35 C36 1.382(5) .
C36 F36 1.357(4) .
C41 C46 1.381(5) .
C41 C42 1.387(5) .
C41 C47 1.508(5) .
C42 C43 1.389(5) .
C42 H42 0.9500 .
C43 C44 1.378(6) .
C43 H43 0.9500 .
C44 C45 1.387(6) .
C44 H44 0.9500 .
C45 C46 1.389(5) .
C45 H45 0.9500 .
C46 H46 0.9500 .
C47 N48 1.471(5) .
C47 H47A 0.9900 .
C47 H47B 0.9900 .
N48 C49 1.309(4) .
N48 H48 0.8800 .
C49 N50 1.313(4) .
N50 C51 1.455(4) .
N50 H50 0.8800 .
C51 C52 1.508(5) .
C51 H51A 0.9900 .
C51 H51B 0.9900 .
C52 C53 1.310(4) .
C53 H53 0.9500 .
Cl1 C1 1.74(2) .
Cl1 C1A 1.790(18) .
C1 Cl2 1.740(10) .
C1 H1A 0.9900 .
C1 H1B 0.9900 .
C1A Cl2A 1.743(10) .
C1A H1A1 0.9900 .
C1A H1A2 0.9900 .
Cl3 C2 1.540(13) .
Cl3 C2 1.914(14) 3_557
C2 Cl3 1.914(14) 3_557
C2 C2 1.95(3) 3_557
C2 H2A 0.9900 .
C2 H2B 0.9900 .
